data_7121411
loop_
_publ_author_name
'Janiak, Agnieszka'
'Esterhuysen, Catharine'
'Barbour, Leonard J.'

_publ_section_title
;
 A thermo-responsive structural switch and colossal anisotropic thermal
 expansion in a chiral organic solid.
;
_journal_issue 30
_journal_name_full 'Chemical communications (Cambridge, England)'
_journal_page_first 3727
_journal_page_last 3730
_journal_paper_doi 10.1039/c8cc00952j
_journal_volume 54
_journal_year 2018
_chemical_absolute_configuration rm
_chemical_formula_moiety 'C42 H48 N6'
_chemical_formula_sum 'C42 H48 N6'
_chemical_formula_weight 636.86
_space_group_crystal_system monoclinic
_space_group_IT_number 5
_space_group_name_Hall 'C 2y'
_space_group_name_H-M_alt 'C 1 2 1'
_symmetry_space_group_name_Hall 'C 2y'
_symmetry_space_group_name_H-M 'C 1 2 1'
_atom_sites_solution_hydrogens geom
_audit_creation_method SHELXL-2014/7
_audit_update_record
;
2017-09-07 deposited with the CCDC.
2018-03-21 downloaded from the CCDC.
;
_cell_angle_alpha 90
_cell_angle_beta 100.653(3)
_cell_angle_gamma 90
_cell_formula_units_Z 4
_cell_length_a 31.2568(10)
_cell_length_b 5.2632(2)
_cell_length_c 23.9083(8)
_cell_measurement_reflns_used 9025
_cell_measurement_temperature 130(2)
_cell_measurement_theta_max 75.2770
_cell_measurement_theta_min 2.8660
_cell_volume 3865.4(2)
_computing_structure_refinement 'SHELXL-2014/7 (Sheldrick, 2014)'
_diffrn_ambient_temperature 130(2)
_diffrn_detector_area_resol_mean 10.5357
_diffrn_measured_fraction_theta_full 1.000
_diffrn_measured_fraction_theta_max 0.976
_diffrn_measurement_device_type 'SuperNova, Single source at offset, Atlas'
_diffrn_measurement_method '\w scans'
_diffrn_radiation_type CuK\a
_diffrn_radiation_wavelength 1.54184
_diffrn_reflns_av_R_equivalents 0.0327
_diffrn_reflns_av_unetI/netI 0.0359
_diffrn_reflns_Laue_measured_fraction_full 1.000
_diffrn_reflns_Laue_measured_fraction_max 0.976
_diffrn_reflns_limit_h_max 38
_diffrn_reflns_limit_h_min -36
_diffrn_reflns_limit_k_max 6
_diffrn_reflns_limit_k_min -6
_diffrn_reflns_limit_l_max 29
_diffrn_reflns_limit_l_min -26
_diffrn_reflns_number 17619
_diffrn_reflns_point_group_measured_fraction_full 0.966
_diffrn_reflns_point_group_measured_fraction_max 0.935
_diffrn_reflns_theta_full 67.684
_diffrn_reflns_theta_max 76.033
_diffrn_reflns_theta_min 2.877
_diffrn_source 'micro-focus sealed X-ray tube'
_exptl_absorpt_coefficient_mu 0.501
_exptl_absorpt_correction_T_max 1.00000
_exptl_absorpt_correction_T_min 0.80620
_exptl_absorpt_correction_type multi-scan
_exptl_absorpt_process_details
;
CrysAlisPro 1.171.38.46 (Rigaku Oxford Diffraction, 2015)
Empirical absorption correction using spherical harmonics,
 implemented in SCALE3 ABSPACK scaling algorithm.
;
_exptl_crystal_colour colourless
_exptl_crystal_density_diffrn 1.094
_exptl_crystal_description plate
_exptl_crystal_F_000 1368
_exptl_crystal_size_max 0.480
_exptl_crystal_size_mid 0.160
_exptl_crystal_size_min 0.060
_refine_diff_density_max 0.169
_refine_diff_density_min -0.221
_refine_diff_density_rms 0.043
_refine_ls_abs_structure_details
;
 Flack x determined using 2746 quotients [(I+)-(I-)]/[(I+)+(I-)]
 (Parsons, Flack and Wagner, Acta Cryst. B69 (2013) 249-259).
;
_refine_ls_abs_structure_Flack 0.0(3)
_refine_ls_extinction_method none
_refine_ls_goodness_of_fit_ref 1.046
_refine_ls_hydrogen_treatment constr
_refine_ls_matrix_type full
_refine_ls_number_parameters 433
_refine_ls_number_reflns 7553
_refine_ls_number_restraints 1
_refine_ls_restrained_S_all 1.045
_refine_ls_R_factor_all 0.0500
_refine_ls_R_factor_gt 0.0470
_refine_ls_shift/su_max 0.000
_refine_ls_shift/su_mean 0.000
_refine_ls_structure_factor_coef Fsqd
_refine_ls_weighting_details 'w=1/[\s^2^(Fo^2^)+(0.0746P)^2^+1.5905P] where P=(Fo^2^+2Fc^2^)/3'
_refine_ls_weighting_scheme calc
_refine_ls_wR_factor_gt 0.1311
_refine_ls_wR_factor_ref 0.1356
_reflns_Friedel_coverage 0.723
_reflns_Friedel_fraction_full 0.922
_reflns_Friedel_fraction_max 0.885
_reflns_number_gt 7068
_reflns_number_total 7553
_reflns_threshold_expression 'I > 2\s(I)'
_cod_data_source_file c8cc00952j2.cif
_cod_data_source_block FormI_130K
_cod_depositor_comments 'Adding full bibliography for 7121409--7121413.cif.'
_cod_database_code 7121411
_shelx_shelxl_version_number 2014/7
_shelx_space_group_comment
;
The symmetry employed for this shelxl refinement is uniquely defined
by the following loop, which should always be used as a source of
symmetry information in preference to the above space-group names.
They are only intended as comments.
;
_shelx_estimated_absorpt_t_min 0.795
_shelx_estimated_absorpt_t_max 0.971

loop_
_space_group_symop_operation_xyz
'x, y, z'
'-x, y, -z'
'x+1/2, y+1/2, z'
'-x+1/2, y+1/2, -z'

loop_
_atom_site_label
_atom_site_type_symbol
_atom_site_fract_x
_atom_site_fract_y
_atom_site_fract_z
_atom_site_U_iso_or_equiv
_atom_site_adp_type
_atom_site_occupancy
_atom_site_site_symmetry_order
_atom_site_calc_flag
_atom_site_refinement_flags_posn
_atom_site_refinement_flags_adp
N1 N 0.64683(7) 0.3079(5) 0.12473(9) 0.0357(5) Uani 1 1 d . .
N2 N 0.57342(7) 0.0437(5) 0.06539(9) 0.0367(5) Uani 1 1 d . .
N3 N 0.36664(7) 0.2865(5) 0.16856(9) 0.0368(5) Uani 1 1 d . .
N4 N 0.36730(7) 0.3878(5) 0.28624(9) 0.0372(5) Uani 1 1 d . .
N5 N 0.57729(7) 0.8380(5) 0.45555(9) 0.0384(5) Uani 1 1 d . .
N6 N 0.66001(7) 0.7965(5) 0.41953(10) 0.0451(6) Uani 1 1 d . .
C1 C 0.65173(8) 0.1076(5) 0.08388(10) 0.0337(5) Uani 1 1 d . .
H1 H 0.6559 -0.0591 0.1042 0.040 Uiso 1 1 calc R U
C2 C 0.61066(8) 0.0950(5) 0.03790(10) 0.0337(5) Uani 1 1 d . .
H2 H 0.6063 0.2613 0.0174 0.040 Uiso 1 1 calc R U
C3 C 0.61533(8) -0.1159(6) -0.00432(11) 0.0393(6) Uani 1 1 d . .
H3A H 0.5889 -0.1213 -0.0344 0.047 Uiso 1 1 calc R U
H3B H 0.6181 -0.2817 0.0156 0.047 Uiso 1 1 calc R U
C4 C 0.65548(9) -0.0714(6) -0.03148(12) 0.0435(6) Uani 1 1 d . .
H4A H 0.6588 -0.2156 -0.0569 0.052 Uiso 1 1 calc R U
H4B H 0.6512 0.0849 -0.0549 0.052 Uiso 1 1 calc R U
C5 C 0.69675(9) -0.0449(6) 0.01344(12) 0.0409(6) Uani 1 1 d . .
H5A H 0.7033 -0.2089 0.0334 0.049 Uiso 1 1 calc R U
H5B H 0.7215 -0.0017 -0.0053 0.049 Uiso 1 1 calc R U
C6 C 0.69152(8) 0.1612(6) 0.05649(11) 0.0376(6) Uani 1 1 d . .
H6A H 0.6880 0.3283 0.0372 0.045 Uiso 1 1 calc R U
H6B H 0.7180 0.1679 0.0864 0.045 Uiso 1 1 calc R U
C7 C 0.54714(8) 0.2247(6) 0.06696(11) 0.0357(5) Uani 1 1 d . .
H7 H 0.5520 0.3813 0.0494 0.043 Uiso 1 1 calc R U
C8 C 0.50905(8) 0.2008(6) 0.09530(11) 0.0358(5) Uani 1 1 d . .
C9 C 0.47619(8) 0.3841(6) 0.08540(11) 0.0383(6) Uani 1 1 d . .
H9 H 0.4789 0.5247 0.0614 0.046 Uiso 1 1 calc R U
C10 C 0.43964(8) 0.3624(6) 0.11034(11) 0.0380(6) Uani 1 1 d . .
H10 H 0.4173 0.4866 0.1029 0.046 Uiso 1 1 calc R U
C11 C 0.43579(8) 0.1595(6) 0.14605(11) 0.0364(5) Uani 1 1 d . .
C12 C 0.46893(9) -0.0212(6) 0.15680(12) 0.0401(6) Uani 1 1 d . .
H12 H 0.4666 -0.1594 0.1816 0.048 Uiso 1 1 calc R U
C13 C 0.50535(8) -0.0005(6) 0.13152(12) 0.0410(6) Uani 1 1 d . .
H13 H 0.5278 -0.1245 0.1390 0.049 Uiso 1 1 calc R U
C14 C 0.39682(8) 0.1239(6) 0.17186(11) 0.0362(5) Uani 1 1 d . .
H14 H 0.3943 -0.0293 0.1920 0.043 Uiso 1 1 calc R U
C15 C 0.32989(8) 0.2189(5) 0.19534(11) 0.0346(5) Uani 1 1 d . .
H15 H 0.3346 0.0434 0.2113 0.041 Uiso 1 1 calc R U
C16 C 0.32717(8) 0.4043(5) 0.24410(10) 0.0347(5) Uani 1 1 d . .
H16 H 0.3237 0.5813 0.2287 0.042 Uiso 1 1 calc R U
C17 C 0.28822(8) 0.3381(6) 0.27158(11) 0.0396(6) Uani 1 1 d . .
H17A H 0.2861 0.4621 0.3021 0.047 Uiso 1 1 calc R U
H17B H 0.2925 0.1673 0.2891 0.047 Uiso 1 1 calc R U
C18 C 0.24597(8) 0.3412(6) 0.22758(11) 0.0396(6) Uani 1 1 d . .
H18A H 0.2214 0.2905 0.2461 0.048 Uiso 1 1 calc R U
H18B H 0.2403 0.5159 0.2127 0.048 Uiso 1 1 calc R U
C19 C 0.24852(8) 0.1615(6) 0.17859(12) 0.0407(6) Uani 1 1 d . .
H19A H 0.2216 0.1760 0.1496 0.049 Uiso 1 1 calc R U
H19B H 0.2508 -0.0156 0.1928 0.049 Uiso 1 1 calc R U
C20 C 0.28788(8) 0.2225(7) 0.15122(11) 0.0411(6) Uani 1 1 d . .
H20A H 0.2899 0.0961 0.1211 0.049 Uiso 1 1 calc R U
H20B H 0.2840 0.3924 0.1332 0.049 Uiso 1 1 calc R U
C21 C 0.39051(8) 0.5856(6) 0.29441(10) 0.0365(5) Uani 1 1 d . .
H21 H 0.3804 0.7350 0.2738 0.044 Uiso 1 1 calc R U
C22 C 0.43259(8) 0.5960(6) 0.33445(11) 0.0368(5) Uani 1 1 d . .
C23 C 0.44498(9) 0.4078(6) 0.37449(11) 0.0408(6) Uani 1 1 d . .
H23 H 0.4261 0.2682 0.3769 0.049 Uiso 1 1 calc R U
C24 C 0.48498(9) 0.4222(6) 0.41134(12) 0.0433(6) Uani 1 1 d . .
H24 H 0.4933 0.2919 0.4387 0.052 Uiso 1 1 calc R U
C25 C 0.51284(8) 0.6250(6) 0.40847(11) 0.0379(6) Uani 1 1 d . .
C26 C 0.50038(9) 0.8136(6) 0.36817(12) 0.0433(6) Uani 1 1 d . .
H26 H 0.5193 0.9525 0.3656 0.052 Uiso 1 1 calc R U
C27 C 0.46032(9) 0.8002(6) 0.33158(12) 0.0445(6) Uani 1 1 d . .
H27 H 0.4518 0.9313 0.3045 0.053 Uiso 1 1 calc R U
C28 C 0.55524(8) 0.6377(6) 0.44791(11) 0.0391(6) Uani 1 1 d . .
H28 H 0.5662 0.4889 0.4681 0.047 Uiso 1 1 calc R U
C29 C 0.61878(8) 0.8288(6) 0.49566(10) 0.0385(6) Uani 1 1 d . .
H29 H 0.6268 0.6479 0.5051 0.046 Uiso 1 1 calc R U
C30 C 0.65392(9) 0.9536(7) 0.46769(12) 0.0436(6) Uani 1 1 d . .
H30 H 0.6443 1.1277 0.4541 0.052 Uiso 1 1 calc R U
C31 C 0.69713(9) 0.9703(8) 0.51025(14) 0.0558(9) Uani 1 1 d . .
H31A H 0.7081 0.7966 0.5202 0.067 Uiso 1 1 calc R U
H31B H 0.7189 1.0599 0.4923 0.067 Uiso 1 1 calc R U
C32 C 0.69167(10) 1.1113(8) 0.56456(15) 0.0598(9) Uani 1 1 d . .
H32A H 0.7197 1.1117 0.5918 0.072 Uiso 1 1 calc R U
H32B H 0.6833 1.2898 0.5552 0.072 Uiso 1 1 calc R U
C33 C 0.65687(10) 0.9842(8) 0.59191(13) 0.0548(8) Uani 1 1 d . .
H33A H 0.6664 0.8104 0.6043 0.066 Uiso 1 1 calc R U
H33B H 0.6528 1.0818 0.6260 0.066 Uiso 1 1 calc R U
C34 C 0.61391(9) 0.9711(7) 0.54992(11) 0.0448(7) Uani 1 1 d . .
H34A H 0.6034 1.1456 0.5399 0.054 Uiso 1 1 calc R U
H34B H 0.5919 0.8839 0.5681 0.054 Uiso 1 1 calc R U
C35 C 0.64093(9) 0.8599(6) 0.37033(11) 0.0427(6) Uani 1 1 d . .
H35 H 0.6242 1.0116 0.3656 0.051 Uiso 1 1 calc R U
C36 C 0.64403(9) 0.7034(6) 0.31981(12) 0.0417(6) Uani 1 1 d . .
C37 C 0.67116(9) 0.4922(6) 0.32541(11) 0.0422(6) Uani 1 1 d . .
H37 H 0.6880 0.4502 0.3615 0.051 Uiso 1 1 calc R U
C38 C 0.67366(9) 0.3429(6) 0.27851(11) 0.0421(6) Uani 1 1 d . .
H38 H 0.6916 0.1959 0.2828 0.050 Uiso 1 1 calc R U
C39 C 0.65011(8) 0.4062(6) 0.22486(11) 0.0372(6) Uani 1 1 d . .
C40 C 0.62314(9) 0.6177(6) 0.21913(12) 0.0408(6) Uani 1 1 d . .
H40 H 0.6068 0.6621 0.1829 0.049 Uiso 1 1 calc R U
C41 C 0.62004(9) 0.7642(6) 0.26646(12) 0.0434(6) Uani 1 1 d . .
H41 H 0.6013 0.9078 0.2624 0.052 Uiso 1 1 calc R U
C42 C 0.65373(7) 0.2383(6) 0.17643(11) 0.0360(5) Uani 1 1 d . .
H42 H 0.6618 0.0663 0.1846 0.043 Uiso 1 1 calc R U

loop_
_atom_site_aniso_label
_atom_site_aniso_U_11
_atom_site_aniso_U_22
_atom_site_aniso_U_33
_atom_site_aniso_U_23
_atom_site_aniso_U_13
_atom_site_aniso_U_12
N1 0.0309(10) 0.0408(13) 0.0352(10) -0.0024(9) 0.0059(8) -0.0004(9)
N2 0.0302(10) 0.0400(13) 0.0415(11) -0.0015(9) 0.0106(8) -0.0023(9)
N3 0.0278(9) 0.0441(14) 0.0389(11) 0.0014(9) 0.0076(8) -0.0008(9)
N4 0.0277(10) 0.0475(14) 0.0355(10) 0.0039(9) 0.0031(8) -0.0010(9)
N5 0.0312(10) 0.0491(14) 0.0334(10) -0.0035(9) 0.0016(8) -0.0013(10)
N6 0.0375(11) 0.0566(16) 0.0425(12) -0.0111(11) 0.0110(9) -0.0050(11)
C1 0.0296(11) 0.0371(14) 0.0350(12) -0.0003(10) 0.0075(9) 0.0010(10)
C2 0.0290(11) 0.0384(14) 0.0347(11) 0.0008(10) 0.0087(9) -0.0011(10)
C3 0.0347(12) 0.0433(15) 0.0410(13) -0.0044(11) 0.0100(10) -0.0033(11)
C4 0.0412(14) 0.0529(18) 0.0395(13) -0.0070(12) 0.0155(11) 0.0002(12)
C5 0.0349(12) 0.0455(16) 0.0453(13) -0.0001(11) 0.0158(11) 0.0034(11)
C6 0.0287(11) 0.0424(16) 0.0429(13) -0.0024(11) 0.0097(10) -0.0025(10)
C7 0.0302(11) 0.0402(14) 0.0372(12) 0.0003(10) 0.0076(9) -0.0022(10)
C8 0.0280(11) 0.0411(14) 0.0386(12) -0.0040(10) 0.0069(9) -0.0004(10)
C9 0.0345(12) 0.0395(15) 0.0422(13) 0.0021(11) 0.0109(10) 0.0003(11)
C10 0.0294(11) 0.0437(15) 0.0410(13) 0.0008(11) 0.0069(9) 0.0038(11)
C11 0.0284(11) 0.0444(15) 0.0369(12) -0.0029(10) 0.0075(9) 0.0004(10)
C12 0.0360(13) 0.0419(15) 0.0442(13) 0.0054(11) 0.0123(10) 0.0034(11)
C13 0.0317(12) 0.0448(16) 0.0480(14) 0.0018(12) 0.0110(11) 0.0054(11)
C14 0.0283(11) 0.0427(15) 0.0380(12) 0.0006(10) 0.0075(9) -0.0014(10)
C15 0.0266(11) 0.0380(14) 0.0396(12) 0.0054(10) 0.0076(9) -0.0004(10)
C16 0.0266(11) 0.0399(14) 0.0366(12) 0.0035(10) 0.0033(9) -0.0015(10)
C17 0.0296(11) 0.0524(17) 0.0373(12) 0.0016(11) 0.0075(9) -0.0023(11)
C18 0.0251(11) 0.0477(16) 0.0469(14) 0.0043(12) 0.0086(10) 0.0006(11)
C19 0.0262(11) 0.0474(17) 0.0473(14) 0.0004(12) 0.0038(10) -0.0032(11)
C20 0.0288(11) 0.0563(18) 0.0374(13) -0.0013(12) 0.0043(10) -0.0014(11)
C21 0.0306(11) 0.0436(15) 0.0346(12) 0.0019(10) 0.0043(9) -0.0003(11)
C22 0.0306(12) 0.0442(15) 0.0346(12) -0.0006(10) 0.0037(9) -0.0017(11)
C23 0.0349(12) 0.0465(17) 0.0396(13) 0.0047(11) 0.0030(10) -0.0075(11)
C24 0.0398(13) 0.0479(17) 0.0392(13) 0.0075(12) -0.0004(11) -0.0027(12)
C25 0.0326(12) 0.0446(15) 0.0349(12) -0.0021(11) 0.0021(9) -0.0007(11)
C26 0.0382(13) 0.0441(16) 0.0449(14) 0.0036(12) 0.0007(11) -0.0107(12)
C27 0.0414(14) 0.0468(17) 0.0411(13) 0.0063(12) -0.0030(11) -0.0059(12)
C28 0.0324(12) 0.0471(16) 0.0360(12) -0.0010(11) 0.0019(10) 0.0013(11)
C29 0.0321(12) 0.0482(16) 0.0330(12) -0.0055(11) 0.0007(9) 0.0009(11)
C30 0.0355(13) 0.0519(18) 0.0436(14) -0.0126(12) 0.0081(11) -0.0059(12)
C31 0.0313(13) 0.076(2) 0.0585(17) -0.0213(17) 0.0052(12) -0.0062(14)
C32 0.0400(15) 0.074(2) 0.0591(18) -0.0260(18) -0.0064(13) -0.0010(15)
C33 0.0479(16) 0.074(2) 0.0384(14) -0.0154(14) -0.0033(12) 0.0093(16)
C34 0.0388(13) 0.0591(19) 0.0354(13) -0.0073(12) 0.0041(10) 0.0036(13)
C35 0.0386(13) 0.0491(17) 0.0429(14) -0.0073(12) 0.0138(11) -0.0072(12)
C36 0.0377(13) 0.0497(17) 0.0403(13) -0.0067(12) 0.0139(10) -0.0080(12)
C37 0.0410(13) 0.0502(17) 0.0360(13) -0.0010(11) 0.0085(10) -0.0043(12)
C38 0.0374(13) 0.0504(17) 0.0397(13) -0.0010(12) 0.0106(10) 0.0002(12)
C39 0.0309(11) 0.0465(16) 0.0360(12) -0.0035(11) 0.0109(9) -0.0058(11)
C40 0.0342(12) 0.0488(17) 0.0400(13) -0.0014(12) 0.0089(10) -0.0020(11)
C41 0.0402(13) 0.0461(17) 0.0456(14) -0.0045(12) 0.0129(11) 0.0014(12)
C42 0.0253(10) 0.0438(15) 0.0400(13) -0.0016(11) 0.0090(9) -0.0022(10)

loop_
_atom_type_symbol
_atom_type_description
_atom_type_scat_dispersion_real
_atom_type_scat_dispersion_imag
_atom_type_scat_source
C C 0.0181 0.0091 'International Tables Vol C Tables 4.2.6.8 and 6.1.1.4'
H H 0.0000 0.0000 'International Tables Vol C Tables 4.2.6.8 and 6.1.1.4'
N N 0.0311 0.0180 'International Tables Vol C Tables 4.2.6.8 and 6.1.1.4'

loop_
_geom_angle_atom_site_label_1
_geom_angle_atom_site_label_2
_geom_angle_atom_site_label_3
_geom_angle
C42 N1 C1 115.0(2)
C7 N2 C2 116.7(2)
C14 N3 C15 116.5(2)
C21 N4 C16 117.0(2)
C28 N5 C29 117.6(2)
C35 N6 C30 118.6(3)
N1 C1 C2 109.5(2)
N1 C1 C6 110.2(2)
C2 C1 C6 109.88(19)
N1 C1 H1 109.1
C2 C1 H1 109.1
C6 C1 H1 109.1
N2 C2 C3 110.1(2)
N2 C2 C1 108.47(19)
C3 C2 C1 109.7(2)
N2 C2 H2 109.5
C3 C2 H2 109.5
C1 C2 H2 109.5
C2 C3 C4 110.8(2)
C2 C3 H3A 109.5
C4 C3 H3A 109.5
C2 C3 H3B 109.5
C4 C3 H3B 109.5
H3A C3 H3B 108.1
C5 C4 C3 111.6(2)
C5 C4 H4A 109.3
C3 C4 H4A 109.3
C5 C4 H4B 109.3
C3 C4 H4B 109.3
H4A C4 H4B 108.0
C6 C5 C4 111.0(2)
C6 C5 H5A 109.4
C4 C5 H5A 109.4
C6 C5 H5B 109.4
C4 C5 H5B 109.4
H5A C5 H5B 108.0
C5 C6 C1 110.7(2)
C5 C6 H6A 109.5
C1 C6 H6A 109.5
C5 C6 H6B 109.5
C1 C6 H6B 109.5
H6A C6 H6B 108.1
N2 C7 C8 122.1(3)
N2 C7 H7 118.9
C8 C7 H7 118.9
C13 C8 C9 119.3(2)
C13 C8 C7 121.2(2)
C9 C8 C7 119.5(3)
C10 C9 C8 120.6(3)
C10 C9 H9 119.7
C8 C9 H9 119.7
C11 C10 C9 120.0(3)
C11 C10 H10 120.0
C9 C10 H10 120.0
C10 C11 C12 119.5(2)
C10 C11 C14 121.9(2)
C12 C11 C14 118.6(3)
C13 C12 C11 120.5(3)
C13 C12 H12 119.8
C11 C12 H12 119.8
C8 C13 C12 120.1(3)
C8 C13 H13 120.0
C12 C13 H13 120.0
N3 C14 C11 123.5(3)
N3 C14 H14 118.3
C11 C14 H14 118.3
N3 C15 C20 109.9(2)
N3 C15 C16 109.7(2)
C20 C15 C16 110.9(2)
N3 C15 H15 108.8
C20 C15 H15 108.8
C16 C15 H15 108.8
N4 C16 C17 109.97(19)
N4 C16 C15 109.0(2)
C17 C16 C15 110.0(2)
N4 C16 H16 109.3
C17 C16 H16 109.3
C15 C16 H16 109.3
C16 C17 C18 111.0(2)
C16 C17 H17A 109.4
C18 C17 H17A 109.4
C16 C17 H17B 109.4
C18 C17 H17B 109.4
H17A C17 H17B 108.0
C19 C18 C17 111.2(2)
C19 C18 H18A 109.4
C17 C18 H18A 109.4
C19 C18 H18B 109.4
C17 C18 H18B 109.4
H18A C18 H18B 108.0
C18 C19 C20 111.1(2)
C18 C19 H19A 109.4
C20 C19 H19A 109.4
C18 C19 H19B 109.4
C20 C19 H19B 109.4
H19A C19 H19B 108.0
C15 C20 C19 111.0(2)
C15 C20 H20A 109.4
C19 C20 H20A 109.4
C15 C20 H20B 109.4
C19 C20 H20B 109.4
H20A C20 H20B 108.0
N4 C21 C22 123.2(3)
N4 C21 H21 118.4
C22 C21 H21 118.4
C23 C22 C27 119.4(2)
C23 C22 C21 121.6(2)
C27 C22 C21 119.0(2)
C22 C23 C24 120.2(3)
C22 C23 H23 119.9
C24 C23 H23 119.9
C25 C24 C23 120.6(3)
C25 C24 H24 119.7
C23 C24 H24 119.7
C24 C25 C26 119.1(2)
C24 C25 C28 120.0(3)
C26 C25 C28 120.9(3)
C25 C26 C27 120.3(3)
C25 C26 H26 119.8
C27 C26 H26 119.8
C22 C27 C26 120.3(3)
C22 C27 H27 119.8
C26 C27 H27 119.8
N5 C28 C25 122.3(3)
N5 C28 H28 118.9
C25 C28 H28 118.9
N5 C29 C34 108.9(2)
N5 C29 C30 108.6(2)
C34 C29 C30 110.6(2)
N5 C29 H29 109.6
C34 C29 H29 109.6
C30 C29 H29 109.6
N6 C30 C29 108.0(2)
N6 C30 C31 109.2(2)
C29 C30 C31 110.4(2)
N6 C30 H30 109.7
C29 C30 H30 109.7
C31 C30 H30 109.7
C32 C31 C30 111.5(2)
C32 C31 H31A 109.3
C30 C31 H31A 109.3
C32 C31 H31B 109.3
C30 C31 H31B 109.3
H31A C31 H31B 108.0
C33 C32 C31 110.6(3)
C33 C32 H32A 109.5
C31 C32 H32A 109.5
C33 C32 H32B 109.5
C31 C32 H32B 109.5
H32A C32 H32B 108.1
C34 C33 C32 110.5(3)
C34 C33 H33A 109.6
C32 C33 H33A 109.6
C34 C33 H33B 109.6
C32 C33 H33B 109.6
H33A C33 H33B 108.1
C33 C34 C29 111.6(2)
C33 C34 H34A 109.3
C29 C34 H34A 109.3
C33 C34 H34B 109.3
C29 C34 H34B 109.3
H34A C34 H34B 108.0
N6 C35 C36 121.5(3)
N6 C35 H35 119.2
C36 C35 H35 119.2
C37 C36 C41 119.2(3)
C37 C36 C35 119.8(3)
C41 C36 C35 121.0(3)
C38 C37 C36 120.1(3)
C38 C37 H37 120.0
C36 C37 H37 120.0
C37 C38 C39 120.7(3)
C37 C38 H38 119.7
C39 C38 H38 119.7
C40 C39 C38 119.3(3)
C40 C39 C42 122.4(2)
C38 C39 C42 118.3(3)
C41 C40 C39 119.9(3)
C41 C40 H40 120.1
C39 C40 H40 120.1
C40 C41 C36 120.8(3)
C40 C41 H41 119.6
C36 C41 H41 119.6
N1 C42 C39 124.5(3)
N1 C42 H42 117.7
C39 C42 H42 117.7

loop_
_geom_bond_atom_site_label_1
_geom_bond_atom_site_label_2
_geom_bond_distance
N1 C42 1.269(3)
N1 C1 1.464(3)
N2 C7 1.263(4)
N2 C2 1.464(3)
N3 C14 1.265(4)
N3 C15 1.459(3)
N4 C21 1.263(4)
N4 C16 1.459(3)
N5 C28 1.254(4)
N5 C29 1.464(3)
N6 C35 1.262(4)
N6 C30 1.458(4)
C1 C2 1.529(3)
C1 C6 1.535(3)
C1 H1 1.0000
C2 C3 1.525(4)
C2 H2 1.0000
C3 C4 1.534(3)
C3 H3A 0.9900
C3 H3B 0.9900
C4 C5 1.525(4)
C4 H4A 0.9900
C4 H4B 0.9900
C5 C6 1.525(4)
C5 H5A 0.9900
C5 H5B 0.9900
C6 H6A 0.9900
C6 H6B 0.9900
C7 C8 1.480(3)
C7 H7 0.9500
C8 C13 1.387(4)
C8 C9 1.397(4)
C9 C10 1.388(3)
C9 H9 0.9500
C10 C11 1.386(4)
C10 H10 0.9500
C11 C12 1.394(4)
C11 C14 1.476(3)
C12 C13 1.388(4)
C12 H12 0.9500
C13 H13 0.9500
C14 H14 0.9500
C15 C20 1.525(3)
C15 C16 1.535(4)
C15 H15 1.0000
C16 C17 1.527(3)
C16 H16 1.0000
C17 C18 1.529(3)
C17 H17A 0.9900
C17 H17B 0.9900
C18 C19 1.519(4)
C18 H18A 0.9900
C18 H18B 0.9900
C19 C20 1.531(3)
C19 H19A 0.9900
C19 H19B 0.9900
C20 H20A 0.9900
C20 H20B 0.9900
C21 C22 1.478(3)
C21 H21 0.9500
C22 C23 1.382(4)
C22 C27 1.390(4)
C23 C24 1.392(4)
C23 H23 0.9500
C24 C25 1.387(4)
C24 H24 0.9500
C25 C26 1.388(4)
C25 C28 1.479(3)
C26 C27 1.390(4)
C26 H26 0.9500
C27 H27 0.9500
C28 H28 0.9500
C29 C34 1.530(4)
C29 C30 1.535(4)
C29 H29 1.0000
C30 C31 1.536(4)
C30 H30 1.0000
C31 C32 1.532(4)
C31 H31A 0.9900
C31 H31B 0.9900
C32 C33 1.523(5)
C32 H32A 0.9900
C32 H32B 0.9900
C33 C34 1.522(4)
C33 H33A 0.9900
C33 H33B 0.9900
C34 H34A 0.9900
C34 H34B 0.9900
C35 C36 1.480(4)
C35 H35 0.9500
C36 C37 1.389(4)
C36 C41 1.392(4)
C37 C38 1.383(4)
C37 H37 0.9500
C38 C39 1.396(4)
C38 H38 0.9500
C39 C40 1.388(4)
C39 C42 1.478(4)
C40 C41 1.387(4)
C40 H40 0.9500
C41 H41 0.9500
C42 H42 0.9500
